data_4122071
loop_
_publ_author_name
'Letko, Christopher S.'
'Panetier, Julien A.'
'Head-Gordon, Martin'
'Tilley, T. Don'

_publ_section_title
;
 Mechanism of the electrocatalytic reduction of protons with
 diaryldithiolene cobalt complexes.
;
_journal_issue 26
_journal_name_full 'Journal of the American Chemical Society'
_journal_page_first 9364
_journal_page_last 9376
_journal_paper_doi 10.1021/ja5019755
_journal_volume 136
_journal_year 2014
_chemical_formula_moiety 'C32 H28 Co O4 S4, C16 H36 N'
_chemical_formula_sum 'C48 H64 Co N O4 S4'
_chemical_formula_weight 906.17
_chemical_name_systematic
;
 ? 
;
_space_group_crystal_system monoclinic
_space_group_IT_number 14
_space_group_name_Hall '-P 2ybc'
_space_group_name_H-M_alt 'P 1 21/c 1'
_symmetry_space_group_name_Hall '-P 2ybc'
_symmetry_space_group_name_H-M 'P 1 21/c 1'
_atom_sites_solution_hydrogens geom
_atom_sites_solution_primary direct
_atom_sites_solution_secondary difmap
_audit_creation_date 2013-08-11
_audit_creation_method
;
  Olex2 1.2
  (compiled Apr 23 2013 17:59:47, GUI svn.r4466)
;
_cell_angle_alpha 90.00
_cell_angle_beta 93.5810(10)
_cell_angle_gamma 90.00
_cell_formula_units_Z 4
_cell_length_a 9.1467(6)
_cell_length_b 9.7853(6)
_cell_length_c 53.773(3)
_cell_measurement_reflns_used 9180
_cell_measurement_temperature 100(2)
_cell_measurement_theta_max 25.3515
_cell_measurement_theta_min 2.2309
_cell_volume 4803.5(5)
_computing_cell_refinement 'Bruker APEX2 v. 2009.1'
_computing_data_collection 'Bruker APEX2 v. 2009.1'
_computing_data_reduction 'Bruker APEX2 v. 2009.1'
_computing_molecular_graphics WINGX
_computing_publication_material OLEX2
_computing_structure_refinement 'SHELXL-97 (Sheldrick, 2008)'
_computing_structure_solution 'SHELXS-97 (Sheldrick, 2008)'
_diffrn_ambient_temperature 100(2)
_diffrn_detector_area_resol_mean 8.366
_diffrn_measured_fraction_theta_full 0.946
_diffrn_measured_fraction_theta_max 0.938
_diffrn_measurement_device_type 'Bruker APEX-II CCD'
_diffrn_measurement_method '\f and \w scans'
_diffrn_radiation_monochromator graphite
_diffrn_radiation_type MoK\a
_diffrn_radiation_wavelength 0.71073
_diffrn_reflns_av_R_equivalents 0.0338
_diffrn_reflns_av_unetI/netI 0.0365
_diffrn_reflns_limit_h_max 11
_diffrn_reflns_limit_h_min -11
_diffrn_reflns_limit_k_max 11
_diffrn_reflns_limit_k_min -11
_diffrn_reflns_limit_l_max 61
_diffrn_reflns_limit_l_min -59
_diffrn_reflns_number 38289
_diffrn_reflns_theta_full 25.00
_diffrn_reflns_theta_max 25.36
_diffrn_reflns_theta_min 1.52
_diffrn_source 'fine-focus sealed tube'
_exptl_absorpt_coefficient_mu 0.573
_exptl_absorpt_correction_T_max 0.9502
_exptl_absorpt_correction_T_min 0.8940
_exptl_absorpt_correction_type multi-scan
_exptl_absorpt_process_details SADABS
_exptl_crystal_colour red
_exptl_crystal_density_diffrn 1.253
_exptl_crystal_density_method 'not measured'
_exptl_crystal_description plate
_exptl_crystal_F_000 1928
_exptl_crystal_size_max 0.2
_exptl_crystal_size_mid 0.12
_exptl_crystal_size_min 0.09
_platon_squeeze_details
;
;
_refine_diff_density_max 1.220
_refine_diff_density_min -1.727
_refine_diff_density_rms 0.079
_refine_ls_extinction_method none
_refine_ls_goodness_of_fit_ref 1.040
_refine_ls_hydrogen_treatment constr
_refine_ls_matrix_type full
_refine_ls_number_parameters 501
_refine_ls_number_reflns 8238
_refine_ls_number_restraints 0
_refine_ls_restrained_S_all 1.040
_refine_ls_R_factor_all 0.0769
_refine_ls_R_factor_gt 0.0629
_refine_ls_shift/su_max 0.000
_refine_ls_shift/su_mean 0.000
_refine_ls_structure_factor_coef Fsqd
_refine_ls_weighting_details 'calc w=1/[\s^2^(Fo^2^)+(0.0458P)^2^+16.8714P] where P=(Fo^2^+2Fc^2^)/3'
_refine_ls_weighting_scheme calc
_refine_ls_wR_factor_gt 0.1384
_refine_ls_wR_factor_ref 0.1444
_reflns_number_gt 6785
_reflns_number_total 8238
_reflns_threshold_expression >2sigma(I)
_cod_data_source_file ja5019755_si_002.cif
_cod_data_source_block NBu4[1OMe]
_cod_depositor_comments 'Adding full bibliography for 4122065--4122071.cif.'
_cod_database_code 4122071
_olex2_refinement_description
;
1. Fixed Uiso
 At 1.2 times of:
  All C(H) groups, All C(H,H) groups
 At 1.5 times of:
  All C(H,H,H) groups
2. Uiso/Uaniso restraints and constraints
Uanis(C20) = Uanis(C21) = Uanis(C22) = Uanis(C23) = Uanis(C24) = Uanis(C19)
3.a Secondary CH2 refined with riding coordinates:
 C33(H33A,H33B), C34(H34A,H34B), C35(H35A,H35B), C37(H37A,H37B), C38(H38A,
 H38B), C39(H39A,H39B), C41(H41A,H41B), C42(H42A,H42B), C43(H43A,H43B),
 C45(H45A,H45B), C46(H46A,H46B), C47(H47A,H47B)
3.b Aromatic/amide H refined with riding coordinates:
 C6(H6), C7(H7), C9(H9), C10(H10), C13(H13), C14(H14), C16(H16), C17(H17),
 C20(H20), C21(H21), C23(H23), C24(H24), C27(H27), C28(H28), C30(H30), C31(H31)
3.c Idealised Me refined as rotating group:
 C11(H11A,H11B,H11C), C18(H18A,H18B,H18C), C25(H25A,H25B,H25C), C32(H32A,H32B,
 H32C), C36(H36A,H36B,H36C), C40(H40A,H40B,H40C), C44(H44A,H44B,H44C), C48(H48A,
 H48B,H48C)
;

loop_
_space_group_symop_id
_space_group_symop_operation_xyz
1 'x, y, z'
2 '-x, y+1/2, -z+1/2'
3 '-x, -y, -z'
4 'x, -y-1/2, z-1/2'

loop_
_atom_site_label
_atom_site_type_symbol
_atom_site_fract_x
_atom_site_fract_y
_atom_site_fract_z
_atom_site_U_iso_or_equiv
_atom_site_adp_type
_atom_site_occupancy
_atom_site_symmetry_multiplicity
_atom_site_calc_flag
_atom_site_refinement_flags
Co1 Co 0.72274(6) 0.59725(5) 0.125257(10) 0.02374(15) Uani 1 1 d .
S1 S 0.77711(10) 0.56304(9) 0.163915(19) 0.0228(2) Uani 1 1 d .
S2 S 0.64676(11) 0.79876(10) 0.133345(19) 0.0269(2) Uani 1 1 d .
S3 S 0.79078(10) 0.39286(10) 0.117851(18) 0.0231(2) Uani 1 1 d .
S4 S 0.70066(15) 0.63693(11) 0.08620(2) 0.0393(3) Uani 1 1 d .
O1 O 0.9401(3) 0.7010(3) 0.28071(5) 0.0287(6) Uani 1 1 d .
O2 O 0.5355(3) 1.3253(3) 0.20882(5) 0.0246(6) Uani 1 1 d .
O3 O 0.9936(4) -0.1263(4) 0.04806(7) 0.0581(10) Uani 1 1 d .
O4 O 0.7483(5) 0.5089(4) -0.03390(6) 0.0698(12) Uani 1 1 d .
N1 N 0.2539(3) 0.4064(3) 0.13689(6) 0.0248(7) Uani 1 1 d .
C1 C 0.7349(4) 0.7130(4) 0.17921(7) 0.0225(8) Uani 1 1 d .
C2 C 0.6731(4) 0.8187(4) 0.16557(7) 0.0228(9) Uani 1 1 d .
C3 C 0.8040(4) 0.3812(4) 0.08584(8) 0.0272(9) Uani 1 1 d .
C4 C 0.7602(5) 0.4907(4) 0.07155(8) 0.0321(10) Uani 1 1 d .
C5 C 0.7821(4) 0.7174(4) 0.20612(7) 0.0207(8) Uani 1 1 d .
C6 C 0.7579(4) 0.6048(4) 0.22149(7) 0.0223(8) Uani 1 1 d .
H6 H 0.7039 0.5287 0.2149 0.027 Uiso 1 1 calc R
C7 C 0.8116(4) 0.6028(4) 0.24614(7) 0.0229(9) Uani 1 1 d .
H7 H 0.7940 0.5256 0.2562 0.027 Uiso 1 1 calc R
C8 C 0.8908(4) 0.7125(4) 0.25617(7) 0.0213(8) Uani 1 1 d .
C9 C 0.9138(4) 0.8270(4) 0.24146(7) 0.0212(8) Uani 1 1 d .
H9 H 0.9664 0.9035 0.2482 0.025 Uiso 1 1 calc R
C10 C 0.8590(4) 0.8279(4) 0.21686(7) 0.0210(8) Uani 1 1 d .
H10 H 0.8743 0.9064 0.2070 0.025 Uiso 1 1 calc R
C11 C 1.0498(4) 0.7968(5) 0.28948(8) 0.0322(10) Uani 1 1 d .
H11A H 1.1330 0.7923 0.2789 0.048 Uiso 1 1 calc R
H11B H 1.0828 0.7744 0.3067 0.048 Uiso 1 1 calc R
H11C H 1.0085 0.8893 0.2889 0.048 Uiso 1 1 calc R
C12 C 0.6265(4) 0.9500(4) 0.17626(7) 0.0202(8) Uani 1 1 d .
C13 C 0.5505(4) 0.9535(4) 0.19782(7) 0.0224(9) Uani 1 1 d .
H13 H 0.5217 0.8699 0.2050 0.027 Uiso 1 1 calc R
C14 C 0.5155(4) 1.0758(4) 0.20911(7) 0.0224(9) Uani 1 1 d .
H14 H 0.4634 1.0757 0.2238 0.027 Uiso 1 1 calc R
C15 C 0.5575(4) 1.1981(4) 0.19859(7) 0.0203(8) Uani 1 1 d .
C16 C 0.6283(4) 1.1973(4) 0.17649(7) 0.0200(8) Uani 1 1 d .
H16 H 0.6544 1.2811 0.1690 0.024 Uiso 1 1 calc R
C17 C 0.6607(4) 1.0751(4) 0.16533(7) 0.0210(8) Uani 1 1 d .
H17 H 0.7069 1.0757 0.1500 0.025 Uiso 1 1 calc R
C18 C 0.4628(5) 1.3298(4) 0.23142(8) 0.0349(10) Uani 1 1 d .
H18A H 0.3620 1.2971 0.2284 0.052 Uiso 1 1 calc R
H18B H 0.4616 1.4241 0.2376 0.052 Uiso 1 1 calc R
H18C H 0.5146 1.2715 0.2439 0.052 Uiso 1 1 calc R
C19 C 0.7538(7) 0.4936(6) 0.04379(9) 0.0570(6) Uani 1 1 d .
C20 C 0.8237(7) 0.5943(6) 0.03135(9) 0.0570(6) Uani 1 1 d .
H20 H 0.8765 0.6633 0.0405 0.068 Uiso 1 1 calc R
C21 C 0.8183(7) 0.5968(6) 0.00543(9) 0.0570(6) Uani 1 1 d .
H21 H 0.8678 0.6674 -0.0028 0.068 Uiso 1 1 calc R
C22 C 0.7434(7) 0.4998(6) -0.00842(9) 0.0570(6) Uani 1 1 d .
C23 C 0.6713(7) 0.4032(6) 0.00368(9) 0.0570(6) Uani 1 1 d .
H23 H 0.6153 0.3364 -0.0055 0.068 Uiso 1 1 calc R
C24 C 0.6779(7) 0.4003(6) 0.02952(9) 0.0570(6) Uani 1 1 d .
H24 H 0.6272 0.3299 0.0376 0.068 Uiso 1 1 calc R
C25 C 0.6554(6) 0.4230(6) -0.04838(9) 0.0566(15) Uani 1 1 d .
H25A H 0.6620 0.4454 -0.0660 0.085 Uiso 1 1 calc R
H25B H 0.5543 0.4357 -0.0438 0.085 Uiso 1 1 calc R
H25C H 0.6847 0.3277 -0.0455 0.085 Uiso 1 1 calc R
C26 C 0.8620(4) 0.2511(4) 0.07615(8) 0.0283(9) Uani 1 1 d .
C27 C 0.8208(5) 0.1252(4) 0.08542(9) 0.0351(11) Uani 1 1 d .
H27 H 0.7583 0.1238 0.0989 0.042 Uiso 1 1 calc R
C28 C 0.8665(5) 0.0020(5) 0.07602(9) 0.0426(12) Uani 1 1 d .
H28 H 0.8357 -0.0818 0.0829 0.051 Uiso 1 1 calc R
C29 C 0.9564(5) 0.0021(5) 0.05673(9) 0.0423(12) Uani 1 1 d .
C30 C 1.0050(5) 0.1223(6) 0.04752(9) 0.0421(12) Uani 1 1 d .
H30 H 1.0705 0.1214 0.0345 0.051 Uiso 1 1 calc R
C31 C 0.9588(5) 0.2483(5) 0.05717(8) 0.0380(11) Uani 1 1 d .
H31 H 0.9940 0.3315 0.0507 0.046 Uiso 1 1 calc R
C32 C 1.0841(7) -0.1326(6) 0.02847(11) 0.0657(17) Uani 1 1 d .
H32A H 1.0409 -0.0797 0.0144 0.099 Uiso 1 1 calc R
H32B H 1.0955 -0.2280 0.0234 0.099 Uiso 1 1 calc R
H32C H 1.1803 -0.0945 0.0337 0.099 Uiso 1 1 calc R
C33 C 0.1688(4) 0.5203(4) 0.12325(8) 0.0287(10) Uani 1 1 d .
H33A H 0.1278 0.4841 0.1071 0.034 Uiso 1 1 calc R
H33B H 0.0853 0.5460 0.1331 0.034 Uiso 1 1 calc R
C34 C 0.2558(4) 0.6486(4) 0.11828(8) 0.0293(9) Uani 1 1 d .
H34A H 0.3401 0.6247 0.1084 0.035 Uiso 1 1 calc R
H34B H 0.2946 0.6881 0.1343 0.035 Uiso 1 1 calc R
C35 C 0.1604(5) 0.7538(5) 0.10414(9) 0.0375(11) Uani 1 1 d .
H35A H 0.1197 0.7135 0.0883 0.045 Uiso 1 1 calc R
H35B H 0.0774 0.7792 0.1142 0.045 Uiso 1 1 calc R
C36 C 0.2484(5) 0.8811(5) 0.09863(9) 0.0435(12) Uani 1 1 d .
H36A H 0.3275 0.8567 0.0880 0.065 Uiso 1 1 calc R
H36B H 0.2902 0.9200 0.1143 0.065 Uiso 1 1 calc R
H36C H 0.1840 0.9485 0.0901 0.065 Uiso 1 1 calc R
C37 C 0.3351(4) 0.4592(4) 0.16030(7) 0.0266(9) Uani 1 1 d .
H37A H 0.3940 0.3835 0.1679 0.032 Uiso 1 1 calc R
H37B H 0.4042 0.5311 0.1555 0.032 Uiso 1 1 calc R
C38 C 0.2404(4) 0.5172(4) 0.17975(8) 0.0306(10) Uani 1 1 d .
H38A H 0.2067 0.4421 0.1903 0.037 Uiso 1 1 calc R
H38B H 0.1529 0.5609 0.1714 0.037 Uiso 1 1 calc R
C39 C 0.3232(4) 0.6216(4) 0.19605(8) 0.0336(10) Uani 1 1 d .
H39A H 0.3449 0.7025 0.1859 0.040 Uiso 1 1 calc R
H39B H 0.4176 0.5817 0.2025 0.040 Uiso 1 1 calc R
C40 C 0.2359(5) 0.6662(5) 0.21791(9) 0.0463(13) Uani 1 1 d .
H40A H 0.1373 0.6941 0.2117 0.069 Uiso 1 1 calc R
H40B H 0.2854 0.7434 0.2265 0.069 Uiso 1 1 calc R
H40C H 0.2290 0.5900 0.2296 0.069 Uiso 1 1 calc R
C41 C 0.1426(4) 0.2974(4) 0.14281(8) 0.0273(9) Uani 1 1 d .
H41A H 0.0699 0.3393 0.1534 0.033 Uiso 1 1 calc R
H41B H 0.0897 0.2693 0.1270 0.033 Uiso 1 1 calc R
C42 C 0.2028(4) 0.1703(4) 0.15582(8) 0.0298(10) Uani 1 1 d .
H42A H 0.2369 0.1926 0.1732 0.036 Uiso 1 1 calc R
H42B H 0.2874 0.1352 0.1471 0.036 Uiso 1 1 calc R
C43 C 0.0826(5) 0.0612(4) 0.15575(9) 0.0335(10) Uani 1 1 d .
H43A H -0.0029 0.0988 0.1639 0.040 Uiso 1 1 calc R
H43B H 0.0506 0.0387 0.1383 0.040 Uiso 1 1 calc R
C44 C 0.1332(5) -0.0685(5) 0.16915(9) 0.0442(12) Uani 1 1 d .
H44A H 0.2199 -0.1045 0.1616 0.066 Uiso 1 1 calc R
H44B H 0.0546 -0.1366 0.1678 0.066 Uiso 1 1 calc R
H44C H 0.1578 -0.0481 0.1868 0.066 Uiso 1 1 calc R
C45 C 0.3690(4) 0.3485(4) 0.12074(7) 0.0270(9) Uani 1 1 d .
H45A H 0.4275 0.2807 0.1307 0.032 Uiso 1 1 calc R
H45B H 0.4360 0.4236 0.1167 0.032 Uiso 1 1 calc R
C46 C 0.3143(5) 0.2808(5) 0.09654(8) 0.0337(10) Uani 1 1 d .
H46A H 0.2660 0.3492 0.0852 0.040 Uiso 1 1 calc R
H46B H 0.2420 0.2089 0.0999 0.040 Uiso 1 1 calc R
C47 C 0.4446(5) 0.2182(5) 0.08449(9) 0.0426(12) Uani 1 1 d .
H47A H 0.4869 0.1453 0.0955 0.051 Uiso 1 1 calc R
H47B H 0.5205 0.2893 0.0830 0.051 Uiso 1 1 calc R
C48 C 0.4063(6) 0.1581(6) 0.05882(10) 0.0529(14) Uani 1 1 d .
H48A H 0.3694 0.2306 0.0475 0.079 Uiso 1 1 calc R
H48B H 0.3308 0.0878 0.0600 0.079 Uiso 1 1 calc R
H48C H 0.4940 0.1171 0.0523 0.079 Uiso 1 1 calc R

loop_
_atom_site_aniso_label
_atom_site_aniso_U_11
_atom_site_aniso_U_22
_atom_site_aniso_U_33
_atom_site_aniso_U_23
_atom_site_aniso_U_13
_atom_site_aniso_U_12
Co1 0.0297(3) 0.0185(3) 0.0227(3) -0.0027(2) -0.0011(2) -0.0005(2)
S1 0.0283(5) 0.0162(5) 0.0236(6) -0.0016(4) -0.0006(4) 0.0010(4)
S2 0.0354(5) 0.0204(5) 0.0241(6) -0.0014(4) -0.0041(4) 0.0018(4)
S3 0.0235(5) 0.0217(5) 0.0242(6) -0.0026(4) 0.0009(4) 0.0010(4)
S4 0.0716(8) 0.0205(5) 0.0254(6) -0.0010(4) -0.0016(6) 0.0049(5)
O1 0.0290(14) 0.0340(16) 0.0226(16) 0.0014(13) -0.0026(12) -0.0037(12)
O2 0.0299(14) 0.0170(13) 0.0275(16) -0.0009(11) 0.0073(12) -0.0004(11)
O3 0.063(2) 0.048(2) 0.063(3) -0.0217(19) -0.002(2) 0.0219(18)
O4 0.129(4) 0.059(2) 0.021(2) 0.0024(17) 0.005(2) -0.019(2)
N1 0.0177(15) 0.0266(18) 0.030(2) 0.0030(15) -0.0004(14) -0.0011(14)
C1 0.0238(19) 0.0159(18) 0.028(2) -0.0034(16) 0.0046(16) -0.0018(15)
C2 0.0184(18) 0.022(2) 0.028(2) -0.0012(17) 0.0001(16) -0.0020(15)
C3 0.027(2) 0.027(2) 0.028(2) -0.0046(18) -0.0005(17) -0.0074(17)
C4 0.045(3) 0.027(2) 0.025(3) -0.0024(18) 0.007(2) -0.0055(19)
C5 0.0178(18) 0.0174(18) 0.027(2) -0.0010(16) 0.0008(16) 0.0035(15)
C6 0.0215(18) 0.0188(19) 0.027(2) -0.0030(16) 0.0015(16) -0.0004(16)
C7 0.0222(18) 0.0199(19) 0.028(2) 0.0033(17) 0.0090(16) 0.0041(16)
C8 0.0180(18) 0.025(2) 0.021(2) -0.0018(16) 0.0007(15) 0.0042(16)
C9 0.0175(18) 0.0198(19) 0.027(2) -0.0036(16) 0.0031(16) -0.0006(15)
C10 0.0196(18) 0.0176(19) 0.026(2) 0.0004(16) 0.0004(16) 0.0006(15)
C11 0.028(2) 0.043(3) 0.025(2) -0.001(2) -0.0033(18) -0.0066(19)
C12 0.0173(18) 0.0177(19) 0.025(2) 0.0002(16) -0.0040(16) 0.0003(15)
C13 0.0229(19) 0.0170(19) 0.027(2) 0.0031(16) -0.0001(17) -0.0023(15)
C14 0.0205(18) 0.025(2) 0.022(2) -0.0002(17) 0.0040(16) -0.0001(16)
C15 0.0190(18) 0.0171(19) 0.024(2) -0.0023(16) -0.0016(16) -0.0001(15)
C16 0.0222(18) 0.0150(18) 0.022(2) 0.0025(15) -0.0010(16) -0.0016(15)
C17 0.0198(18) 0.023(2) 0.020(2) 0.0033(16) -0.0017(15) 0.0031(15)
C18 0.050(3) 0.024(2) 0.032(3) -0.0049(19) 0.014(2) 0.000(2)
C19 0.0913(17) 0.0504(13) 0.0296(11) -0.0017(9) 0.0060(11) -0.0179(12)
C20 0.0913(17) 0.0504(13) 0.0296(11) -0.0017(9) 0.0060(11) -0.0179(12)
C21 0.0913(17) 0.0504(13) 0.0296(11) -0.0017(9) 0.0060(11) -0.0179(12)
C22 0.0913(17) 0.0504(13) 0.0296(11) -0.0017(9) 0.0060(11) -0.0179(12)
C23 0.0913(17) 0.0504(13) 0.0296(11) -0.0017(9) 0.0060(11) -0.0179(12)
C24 0.0913(17) 0.0504(13) 0.0296(11) -0.0017(9) 0.0060(11) -0.0179(12)
C25 0.082(4) 0.059(3) 0.029(3) -0.003(3) -0.004(3) 0.012(3)
C26 0.027(2) 0.032(2) 0.025(2) -0.0046(18) 0.0000(18) 0.0037(18)
C27 0.035(2) 0.032(2) 0.039(3) -0.007(2) -0.001(2) 0.0043(19)
C28 0.046(3) 0.031(3) 0.050(3) -0.009(2) -0.004(2) 0.008(2)
C29 0.042(3) 0.038(3) 0.045(3) -0.016(2) -0.009(2) 0.013(2)
C30 0.033(2) 0.068(4) 0.025(3) -0.011(2) 0.0017(19) 0.015(2)
C31 0.036(2) 0.046(3) 0.032(3) 0.001(2) -0.001(2) 0.007(2)
C32 0.070(4) 0.068(4) 0.059(4) -0.025(3) 0.003(3) 0.023(3)
C33 0.0204(19) 0.029(2) 0.036(3) 0.0074(19) -0.0027(17) 0.0014(17)
C34 0.027(2) 0.028(2) 0.032(3) 0.0028(19) -0.0012(18) -0.0025(18)
C35 0.036(2) 0.033(2) 0.043(3) 0.008(2) -0.010(2) 0.000(2)
C36 0.050(3) 0.030(2) 0.050(3) 0.010(2) -0.004(2) 0.000(2)
C37 0.0210(19) 0.029(2) 0.030(2) 0.0009(18) -0.0012(17) -0.0003(17)
C38 0.021(2) 0.033(2) 0.039(3) 0.001(2) 0.0040(18) 0.0003(17)
C39 0.028(2) 0.028(2) 0.044(3) 0.002(2) 0.0002(19) 0.0054(18)
C40 0.047(3) 0.043(3) 0.048(3) -0.015(2) 0.002(2) 0.007(2)
C41 0.0212(19) 0.028(2) 0.033(2) 0.0019(18) 0.0036(17) -0.0005(17)
C42 0.024(2) 0.030(2) 0.035(3) 0.0048(19) 0.0024(18) 0.0031(18)
C43 0.031(2) 0.029(2) 0.041(3) 0.001(2) 0.0071(19) -0.0019(18)
C44 0.053(3) 0.032(3) 0.049(3) 0.010(2) 0.013(2) 0.000(2)
C45 0.0210(19) 0.031(2) 0.029(2) 0.0037(18) 0.0031(17) -0.0006(17)
C46 0.032(2) 0.037(2) 0.032(3) -0.001(2) 0.0009(19) -0.0044(19)
C47 0.040(3) 0.056(3) 0.032(3) -0.011(2) 0.011(2) -0.004(2)
C48 0.053(3) 0.059(3) 0.048(3) -0.007(3) 0.015(3) -0.007(3)

loop_
_atom_type_symbol
_atom_type_description
_atom_type_scat_dispersion_real
_atom_type_scat_dispersion_imag
_atom_type_scat_source
C C 0.0033 0.0016 'International Tables Vol C Tables 4.2.6.8 and 6.1.1.4'
H H 0.0000 0.0000 'International Tables Vol C Tables 4.2.6.8 and 6.1.1.4'
N N 0.0061 0.0033 'International Tables Vol C Tables 4.2.6.8 and 6.1.1.4'
O O 0.0106 0.0060 'International Tables Vol C Tables 4.2.6.8 and 6.1.1.4'
S S 0.1246 0.1234 'International Tables Vol C Tables 4.2.6.8 and 6.1.1.4'
Co Co 0.3494 0.9721 'International Tables Vol C Tables 4.2.6.8 and 6.1.1.4'

loop_
_geom_angle_atom_site_label_1
_geom_angle_atom_site_label_2
_geom_angle_atom_site_label_3
_geom_angle
S1 Co1 S2 90.31(4)
S1 Co1 S3 88.96(4)
S3 Co1 S2 177.65(5)
S4 Co1 S1 171.87(5)
S4 Co1 S2 91.17(5)
S4 Co1 S3 89.87(4)
C1 S1 Co1 106.46(14)
C2 S2 Co1 106.11(13)
C3 S3 Co1 106.54(14)
C4 S4 Co1 106.46(15)
C8 O1 C11 116.4(3)
C15 O2 C18 117.2(3)
C32 O3 C29 117.9(5)
C22 O4 C25 117.3(4)
C33 N1 C41 106.6(3)
C37 N1 C33 111.2(3)
C37 N1 C41 111.5(3)
C37 N1 C45 106.4(3)
C45 N1 C33 110.5(3)
C45 N1 C41 110.8(3)
C2 C1 S1 118.7(3)
C2 C1 C5 125.8(3)
C5 C1 S1 115.2(3)
C1 C2 S2 118.3(3)
C1 C2 C12 124.5(4)
C12 C2 S2 117.2(3)
C4 C3 S3 118.1(3)
C4 C3 C26 125.0(4)
C26 C3 S3 116.9(3)
C3 C4 S4 118.7(3)
C3 C4 C19 124.9(4)
C19 C4 S4 116.4(4)
C6 C5 C1 120.3(3)
C10 C5 C1 122.3(3)
C10 C5 C6 117.3(3)
C5 C6 H6 119.5
C7 C6 C5 121.0(3)
C7 C6 H6 119.5
C6 C7 H7 119.8
C6 C7 C8 120.5(4)
C8 C7 H7 119.8
O1 C8 C7 116.3(3)
O1 C8 C9 124.0(3)
C7 C8 C9 119.7(3)
C8 C9 H9 120.4
C10 C9 C8 119.2(3)
C10 C9 H9 120.4
C5 C10 H10 118.9
C9 C10 C5 122.3(4)
C9 C10 H10 118.9
O1 C11 H11A 109.5
O1 C11 H11B 109.5
O1 C11 H11C 109.5
H11A C11 H11B 109.5
H11A C11 H11C 109.5
H11B C11 H11C 109.5
C13 C12 C2 121.1(3)
C13 C12 C17 117.7(3)
C17 C12 C2 121.2(3)
C12 C13 H13 119.1
C14 C13 C12 121.9(4)
C14 C13 H13 119.1
C13 C14 H14 120.4
C13 C14 C15 119.2(4)
C15 C14 H14 120.4
O2 C15 C14 124.3(3)
O2 C15 C16 115.7(3)
C16 C15 C14 120.0(3)
C15 C16 H16 119.9
C17 C16 C15 120.1(3)
C17 C16 H16 119.9
C12 C17 H17 119.5
C16 C17 C12 121.0(4)
C16 C17 H17 119.5
O2 C18 H18A 109.5
O2 C18 H18B 109.5
O2 C18 H18C 109.5
H18A C18 H18B 109.5
H18A C18 H18C 109.5
H18B C18 H18C 109.5
C20 C19 C4 120.8(5)
C24 C19 C4 122.7(5)
C24 C19 C20 116.5(5)
C19 C20 H20 119.6
C19 C20 C21 120.8(5)
C21 C20 H20 119.6
C20 C21 H21 119.3
C22 C21 C20 121.3(5)
C22 C21 H21 119.3
C21 C22 O4 116.8(5)
C23 C22 O4 125.1(5)
C23 C22 C21 118.0(5)
C22 C23 H23 119.8
C22 C23 C24 120.5(5)
C24 C23 H23 119.8
C19 C24 C23 122.8(5)
C19 C24 H24 118.6
C23 C24 H24 118.6
O4 C25 H25A 109.5
O4 C25 H25B 109.5
O4 C25 H25C 109.5
H25A C25 H25B 109.5
H25A C25 H25C 109.5
H25B C25 H25C 109.5
C27 C26 C3 121.5(4)
C27 C26 C31 116.4(4)
C31 C26 C3 122.1(4)
C26 C27 H27 118.4
C28 C27 C26 123.1(4)
C28 C27 H27 118.4
C27 C28 H28 120.4
C29 C28 C27 119.2(5)
C29 C28 H28 120.4
C28 C29 O3 115.2(5)
C30 C29 O3 124.5(5)
C30 C29 C28 120.3(4)
C29 C30 H30 119.7
C29 C30 C31 120.6(4)
C31 C30 H30 119.7
C26 C31 C30 120.3(5)
C26 C31 H31 119.8
C30 C31 H31 119.8
O3 C32 H32A 109.5
O3 C32 H32B 109.5
O3 C32 H32C 109.5
H32A C32 H32B 109.5
H32A C32 H32C 109.5
H32B C32 H32C 109.5
N1 C33 H33A 108.4
N1 C33 H33B 108.4
H33A C33 H33B 107.4
C34 C33 N1 115.6(3)
C34 C33 H33A 108.4
C34 C33 H33B 108.4
C33 C34 H34A 109.5
C33 C34 H34B 109.5
C33 C34 C35 110.9(3)
H34A C34 H34B 108.1
C35 C34 H34A 109.5
C35 C34 H34B 109.5
C34 C35 H35A 109.5
C34 C35 H35B 109.5
H35A C35 H35B 108.0
C36 C35 C34 110.9(3)
C36 C35 H35A 109.5
C36 C35 H35B 109.5
C35 C36 H36A 109.5
C35 C36 H36B 109.5
C35 C36 H36C 109.5
H36A C36 H36B 109.5
H36A C36 H36C 109.5
H36B C36 H36C 109.5
N1 C37 H37A 108.4
N1 C37 H37B 108.4
H37A C37 H37B 107.4
C38 C37 N1 115.6(3)
C38 C37 H37A 108.4
C38 C37 H37B 108.4
C37 C38 H38A 109.3
C37 C38 H38B 109.3
C37 C38 C39 111.5(3)
H38A C38 H38B 108.0
C39 C38 H38A 109.3
C39 C38 H38B 109.3
C38 C39 H39A 109.3
C38 C39 H39B 109.3
C38 C39 C40 111.8(4)
H39A C39 H39B 107.9
C40 C39 H39A 109.3
C40 C39 H39B 109.3
C39 C40 H40A 109.5
C39 C40 H40B 109.5
C39 C40 H40C 109.5
H40A C40 H40B 109.5
H40A C40 H40C 109.5
H40B C40 H40C 109.5
N1 C41 H41A 108.2
N1 C41 H41B 108.2
H41A C41 H41B 107.4
C42 C41 N1 116.3(3)
C42 C41 H41A 108.2
C42 C41 H41B 108.2
C41 C42 H42A 109.8
C41 C42 H42B 109.8
C41 C42 C43 109.3(3)
H42A C42 H42B 108.3
C43 C42 H42A 109.8
C43 C42 H42B 109.8
C42 C43 H43A 109.1
C42 C43 H43B 109.1
H43A C43 H43B 107.8
C44 C43 C42 112.6(4)
C44 C43 H43A 109.1
C44 C43 H43B 109.1
C43 C44 H44A 109.5
C43 C44 H44B 109.5
C43 C44 H44C 109.5
H44A C44 H44B 109.5
H44A C44 H44C 109.5
H44B C44 H44C 109.5
N1 C45 H45A 108.1
N1 C45 H45B 108.1
N1 C45 C46 116.8(3)
H45A C45 H45B 107.3
C46 C45 H45A 108.1
C46 C45 H45B 108.1
C45 C46 H46A 110.0
C45 C46 H46B 110.0
C45 C46 C47 108.4(3)
H46A C46 H46B 108.4
C47 C46 H46A 110.0
C47 C46 H46B 110.0
C46 C47 H47A 108.8
C46 C47 H47B 108.8
C46 C47 C48 113.6(4)
H47A C47 H47B 107.7
C48 C47 H47A 108.8
C48 C47 H47B 108.8
C47 C48 H48A 109.5
C47 C48 H48B 109.5
C47 C48 H48C 109.5
H48A C48 H48B 109.5
H48A C48 H48C 109.5
H48B C48 H48C 109.5

loop_
_geom_bond_atom_site_label_1
_geom_bond_atom_site_label_2
_geom_bond_distance
Co1 S1 2.1334(11)
Co1 S2 2.1443(11)
Co1 S3 2.1394(11)
Co1 S4 2.1329(13)
S1 C1 1.737(4)
S2 C2 1.746(4)
S3 C3 1.737(4)
S4 C4 1.738(4)
O1 C8 1.372(5)
O1 C11 1.431(5)
O2 C15 1.381(4)
O2 C18 1.422(5)
O3 C29 1.390(5)
O3 C32 1.381(7)
O4 C22 1.377(6)
O4 C25 1.398(6)
N1 C33 1.522(5)
N1 C37 1.512(5)
N1 C41 1.522(5)
N1 C45 1.516(5)
C1 C2 1.369(5)
C1 C5 1.485(5)
C2 C12 1.481(5)
C3 C4 1.363(6)
C3 C26 1.487(6)
C4 C19 1.491(7)
C5 C6 1.403(5)
C5 C10 1.395(5)
C6 H6 0.9500
C6 C7 1.385(5)
C7 H7 0.9500
C7 C8 1.386(5)
C8 C9 1.395(5)
C9 H9 0.9500
C9 C10 1.385(5)
C10 H10 0.9500
C11 H11A 0.9800
C11 H11B 0.9800
C11 H11C 0.9800
C12 C13 1.389(5)
C12 C17 1.402(5)
C13 H13 0.9500
C13 C14 1.388(5)
C14 H14 0.9500
C14 C15 1.389(5)
C15 C16 1.388(5)
C16 H16 0.9500
C16 C17 1.378(5)
C17 H17 0.9500
C18 H18A 0.9800
C18 H18B 0.9800
C18 H18C 0.9800
C19 C20 1.372(7)
C19 C24 1.356(7)
C20 H20 0.9500
C20 C21 1.392(7)
C21 H21 0.9500
C21 C22 1.364(7)
C22 C23 1.344(7)
C23 H23 0.9500
C23 C24 1.387(7)
C24 H24 0.9500
C25 H25A 0.9800
C25 H25B 0.9800
C25 H25C 0.9800
C26 C27 1.389(6)
C26 C31 1.392(6)
C27 H27 0.9500
C27 C28 1.383(6)
C28 H28 0.9500
C28 C29 1.363(7)
C29 C30 1.361(7)
C30 H30 0.9500
C30 C31 1.412(7)
C31 H31 0.9500
C32 H32A 0.9800
C32 H32B 0.9800
C32 H32C 0.9800
C33 H33A 0.9900
C33 H33B 0.9900
C33 C34 1.519(5)
C34 H34A 0.9900
C34 H34B 0.9900
C34 C35 1.522(6)
C35 H35A 0.9900
C35 H35B 0.9900
C35 C36 1.522(6)
C36 H36A 0.9800
C36 H36B 0.9800
C36 H36C 0.9800
C37 H37A 0.9900
C37 H37B 0.9900
C37 C38 1.510(6)
C38 H38A 0.9900
C38 H38B 0.9900
C38 C39 1.517(6)
C39 H39A 0.9900
C39 H39B 0.9900
C39 C40 1.525(6)
C40 H40A 0.9800
C40 H40B 0.9800
C40 H40C 0.9800
C41 H41A 0.9900
C41 H41B 0.9900
C41 C42 1.514(5)
C42 H42A 0.9900
C42 H42B 0.9900
C42 C43 1.532(6)
C43 H43A 0.9900
C43 H43B 0.9900
C43 C44 1.518(6)
C44 H44A 0.9800
C44 H44B 0.9800
C44 H44C 0.9800
C45 H45A 0.9900
C45 H45B 0.9900
C45 C46 1.517(6)
C46 H46A 0.9900
C46 H46B 0.9900
C46 C47 1.520(6)
C47 H47A 0.9900
C47 H47B 0.9900
C47 C48 1.521(7)
C48 H48A 0.9800
C48 H48B 0.9800
C48 H48C 0.9800

loop_
_geom_torsion_atom_site_label_1
_geom_torsion_atom_site_label_2
_geom_torsion_atom_site_label_3
_geom_torsion_atom_site_label_4
_geom_torsion
Co1 S1 C1 C2 2.5(3)
Co1 S1 C1 C5 -172.6(2)
Co1 S2 C2 C1 1.1(3)
Co1 S2 C2 C12 -178.9(2)
Co1 S3 C3 C4 -5.3(4)
Co1 S3 C3 C26 175.0(3)
Co1 S4 C4 C3 1.7(4)
Co1 S4 C4 C19 179.5(3)
S1 Co1 S2 C2 0.38(13)
S1 Co1 S3 C3 -167.07(14)
S1 Co1 S4 C4 77.8(4)
S1 C1 C2 S2 -2.4(4)
S1 C1 C2 C12 177.6(3)
S1 C1 C5 C6 -45.1(4)
S1 C1 C5 C10 131.0(3)
S2 Co1 S1 C1 -1.37(14)
S2 Co1 S3 C3 120.9(12)
S2 Co1 S4 C4 178.26(16)
S2 C2 C12 C13 136.2(3)
S2 C2 C12 C17 -45.3(4)
S3 Co1 S1 C1 -179.13(13)
S3 Co1 S2 C2 72.4(12)
S3 Co1 S4 C4 -3.86(16)
S3 C3 C4 S4 2.4(5)
S3 C3 C4 C19 -175.2(4)
S3 C3 C26 C27 41.3(5)
S3 C3 C26 C31 -139.4(4)
S4 Co1 S1 C1 99.1(4)
S4 Co1 S2 C2 -171.63(14)
S4 Co1 S3 C3 4.89(14)
S4 C4 C19 C20 56.1(7)
S4 C4 C19 C24 -122.7(6)
O1 C8 C9 C10 -179.9(3)
O2 C15 C16 C17 177.3(3)
O3 C29 C30 C31 178.6(4)
O4 C22 C23 C24 177.5(6)
N1 C33 C34 C35 178.9(4)
N1 C37 C38 C39 -154.0(3)
N1 C41 C42 C43 -169.0(3)
N1 C45 C46 C47 -174.6(4)
C1 C2 C12 C13 -43.8(5)
C1 C2 C12 C17 134.7(4)
C1 C5 C6 C7 174.8(3)
C1 C5 C10 C9 -174.4(3)
C2 C1 C5 C6 140.3(4)
C2 C1 C5 C10 -43.6(6)
C2 C12 C13 C14 175.2(3)
C2 C12 C17 C16 -174.4(3)
C3 C4 C19 C20 -126.2(6)
C3 C4 C19 C24 54.9(8)
C3 C26 C27 C28 176.6(4)
C3 C26 C31 C30 -176.4(4)
C4 C3 C26 C27 -138.3(5)
C4 C3 C26 C31 40.9(6)
C4 C19 C20 C21 179.7(5)
C4 C19 C24 C23 179.7(6)
C5 C1 C2 S2 172.1(3)
C5 C1 C2 C12 -7.9(6)
C5 C6 C7 C8 0.0(5)
C6 C5 C10 C9 1.8(5)
C6 C7 C8 O1 -179.7(3)
C6 C7 C8 C9 1.4(5)
C7 C8 C9 C10 -1.2(5)
C8 C9 C10 C5 -0.5(5)
C10 C5 C6 C7 -1.5(5)
C11 O1 C8 C7 165.5(3)
C11 O1 C8 C9 -15.7(5)
C12 C13 C14 C15 0.0(5)
C13 C12 C17 C16 4.1(5)
C13 C14 C15 O2 -176.5(3)
C13 C14 C15 C16 2.7(5)
C14 C15 C16 C17 -1.9(5)
C15 C16 C17 C12 -1.6(5)
C17 C12 C13 C14 -3.3(5)
C18 O2 C15 C14 -1.1(5)
C18 O2 C15 C16 179.7(3)
C19 C20 C21 C22 0.2(10)
C20 C19 C24 C23 0.8(10)
C20 C21 C22 O4 -178.1(6)
C20 C21 C22 C23 1.7(10)
C21 C22 C23 C24 -2.2(10)
C22 C23 C24 C19 1.0(10)
C24 C19 C20 C21 -1.4(9)
C25 O4 C22 C21 -170.9(5)
C25 O4 C22 C23 9.3(9)
C26 C3 C4 S4 -177.9(3)
C26 C3 C4 C19 4.4(7)
C26 C27 C28 C29 0.1(7)
C27 C26 C31 C30 2.9(6)
C27 C28 C29 O3 -178.4(4)
C27 C28 C29 C30 2.5(7)
C28 C29 C30 C31 -2.3(7)
C29 C30 C31 C26 -0.5(7)
C31 C26 C27 C28 -2.7(6)
C32 O3 C29 C28 179.8(4)
C32 O3 C29 C30 -1.1(7)
C33 N1 C37 C38 61.9(4)
C33 N1 C41 C42 178.1(4)
C33 N1 C45 C46 -62.8(4)
C33 C34 C35 C36 -178.7(4)
C37 N1 C33 C34 51.2(5)
C37 N1 C41 C42 -60.4(4)
C37 N1 C45 C46 176.5(3)
C37 C38 C39 C40 -172.2(4)
C41 N1 C33 C34 172.8(4)
C41 N1 C37 C38 -56.8(4)
C41 N1 C45 C46 55.2(4)
C41 C42 C43 C44 -178.3(4)
C45 N1 C33 C34 -66.7(4)
C45 N1 C37 C38 -177.7(3)
C45 N1 C41 C42 57.9(5)
C45 C46 C47 C48 -174.7(4)

loop_
_platon_squeeze_void_nr
_platon_squeeze_void_average_x
_platon_squeeze_void_average_y
_platon_squeeze_void_average_z
_platon_squeeze_void_volume
_platon_squeeze_void_count_electrons
_platon_squeeze_void_content
1 0.500 0.000 0.000 136 36 ' '
2 0.500 0.500 0.500 136 36 ' '
